data_7700384
loop_
_publ_author_name
'Sumiyoshi, Akinobu'
'Chiba, Yusuke'
'Matsuoka, Ryota'
'Noda, Takumu'
'Nabeshima, Tatsuya'

_publ_section_title
;
 Efficient luminescent properties and cation recognition ability of heavy
 group 13 element complexes of N<sub>2</sub>O<sub>2</sub>- and
 N<sub>2</sub>O<sub>4</sub>-type dipyrrins.
;
_journal_issue 35
_journal_name_full 'Dalton transactions (Cambridge, England : 2003)'
_journal_page_first 13169
_journal_page_last 13175
_journal_paper_doi 10.1039/c9dt02403d
_journal_volume 48
_journal_year 2019
_chemical_formula_sum 'C35 H28 Ga N3 O2'
_chemical_formula_weight 592.32
_space_group_crystal_system monoclinic
_space_group_IT_number 14
_space_group_name_Hall '-P 2yn'
_space_group_name_H-M_alt 'P 1 21/n 1'
_symmetry_space_group_name_Hall '-P 2yn'
_symmetry_space_group_name_H-M 'P 1 21/n 1'
_atom_sites_solution_hydrogens geom
_audit_creation_method SHELXL-2017/1
_audit_update_record
;
2019-06-22 deposited with the CCDC.    2019-06-28 downloaded from the CCDC.
;
_cell_angle_alpha 90
_cell_angle_beta 110.951(2)
_cell_angle_gamma 90
_cell_formula_units_Z 4
_cell_length_a 11.8153(7)
_cell_length_b 17.1707(10)
_cell_length_c 14.7240(8)
_cell_measurement_reflns_used 7817
_cell_measurement_temperature 120(2)
_cell_measurement_theta_max 23.291
_cell_measurement_theta_min 2.2485
_cell_volume 2789.7(3)
_computing_cell_refinement 'Bruker SAINT'
_computing_data_collection 'Bruker APEX2'
_computing_data_reduction 'Bruker SAINT'
_computing_molecular_graphics 'Mercury (Bruno et al., 2002)'
_computing_publication_material 'Yadokari-XG 2009 (Wakita, Nemoto et al., 2009)'
_computing_structure_refinement 'SHELXL-2017/1 (Sheldrick, 2017)'
_computing_structure_solution 'SHELXT 2014/5 (Sheldrick, 2014)'
_diffrn_ambient_temperature 120(2)
_diffrn_measured_fraction_theta_full 1.000
_diffrn_measured_fraction_theta_max 1.000
_diffrn_measurement_device_type 'Bruker APEX-II CCD'
_diffrn_measurement_method '\f and \w scans'
_diffrn_radiation_monochromator graphite
_diffrn_radiation_source 'fine-focus sealed tube'
_diffrn_radiation_type MoK\a
_diffrn_radiation_wavelength 0.71073
_diffrn_reflns_av_R_equivalents 0.1072
_diffrn_reflns_av_unetI/netI 0.0589
_diffrn_reflns_Laue_measured_fraction_full 1.000
_diffrn_reflns_Laue_measured_fraction_max 1.000
_diffrn_reflns_limit_h_max 15
_diffrn_reflns_limit_h_min -15
_diffrn_reflns_limit_k_max 22
_diffrn_reflns_limit_k_min -22
_diffrn_reflns_limit_l_max 19
_diffrn_reflns_limit_l_min -19
_diffrn_reflns_number 68192
_diffrn_reflns_point_group_measured_fraction_full 1.000
_diffrn_reflns_point_group_measured_fraction_max 1.000
_diffrn_reflns_theta_full 25.242
_diffrn_reflns_theta_max 28.281
_diffrn_reflns_theta_min 1.897
_exptl_absorpt_coefficient_mu 1.024
_exptl_absorpt_correction_T_max 0.7461
_exptl_absorpt_correction_T_min 0.6921
_exptl_absorpt_correction_type multi-scan
_exptl_absorpt_process_details
;    
 SADABS-2014/5 - Bruker AXS area detector scaling and absorption correction 
;
_exptl_crystal_colour black
_exptl_crystal_density_diffrn 1.410
_exptl_crystal_description plate
_exptl_crystal_F_000 1224
_exptl_crystal_recrystallization_method 'Re-crystallisation from solvent: chloroform and pyridine'
_exptl_crystal_size_max 0.110
_exptl_crystal_size_mid 0.070
_exptl_crystal_size_min 0.010
_refine_diff_density_max 0.780
_refine_diff_density_min -0.877
_refine_diff_density_rms 0.084
_refine_ls_extinction_method none
_refine_ls_goodness_of_fit_ref 1.002
_refine_ls_hydrogen_treatment constr
_refine_ls_matrix_type full
_refine_ls_number_parameters 373
_refine_ls_number_reflns 6938
_refine_ls_number_restraints 0
_refine_ls_restrained_S_all 1.002
_refine_ls_R_factor_all 0.0919
_refine_ls_R_factor_gt 0.0479
_refine_ls_shift/su_max 0.001
_refine_ls_shift/su_mean 0.000
_refine_ls_structure_factor_coef Fsqd
_refine_ls_weighting_details 'w=1/[\s^2^(Fo^2^)+(0.1000P)^2^] where P=(Fo^2^+2Fc^2^)/3'
_refine_ls_weighting_scheme calc
_refine_ls_wR_factor_gt 0.1308
_refine_ls_wR_factor_ref 0.1580
_reflns_Friedel_coverage 0.000
_reflns_number_gt 4666
_reflns_number_total 6938
_reflns_threshold_expression 'I > 2\s(I)'
_cod_data_source_file c9dt02403d2.cif
_cod_data_source_block GaN2
_cod_depositor_comments 'Adding full bibliography for 7700384--7700386.cif.'
_cod_database_code 7700384
_shelx_shelxl_version_number 2017/1
_shelx_space_group_comment
;
The symmetry employed for this shelxl refinement is uniquely defined
by the following loop, which should always be used as a source of
symmetry information in preference to the above space-group names.
They are only intended as comments.
;
_shelx_estimated_absorpt_t_min 0.896
_shelx_estimated_absorpt_t_max 0.990

loop_
_space_group_symop_operation_xyz
'x, y, z'
'-x+1/2, y+1/2, -z+1/2'
'-x, -y, -z'
'x-1/2, -y-1/2, z-1/2'

loop_
_atom_site_label
_atom_site_type_symbol
_atom_site_fract_x
_atom_site_fract_y
_atom_site_fract_z
_atom_site_U_iso_or_equiv
_atom_site_adp_type
_atom_site_occupancy
_atom_site_site_symmetry_order
_atom_site_calc_flag
_atom_site_refinement_flags_posn
_atom_site_refinement_flags_adp
Ga1 Ga 0.57396(3) 0.50679(2) 0.43029(2) 0.02143(12) Uani 1 1 d . .
O1 O 0.57981(18) 0.45179(11) 0.55069(14) 0.0212(4) Uani 1 1 d . .
O2 O 0.4899(2) 0.42080(13) 0.35857(16) 0.0345(6) Uani 1 1 d . .
N1 N 0.5474(2) 0.56965(14) 0.31194(17) 0.0216(5) Uani 1 1 d . .
N2 N 0.6849(2) 0.58635(14) 0.51146(18) 0.0220(5) Uani 1 1 d . .
C1 C 0.4771(3) 0.54845(18) 0.2203(2) 0.0247(7) Uani 1 1 d . .
N3 N 0.7328(3) 0.44375(17) 0.4302(2) 0.0341(7) Uani 1 1 d . .
C2 C 0.5784(3) 0.64827(17) 0.3091(2) 0.0226(6) Uani 1 1 d . .
C3 C 0.6481(3) 0.69131(17) 0.3894(2) 0.0232(6) Uani 1 1 d . .
C4 C 0.7552(3) 0.57857(18) 0.6073(2) 0.0244(7) Uani 1 1 d . .
C5 C 0.6833(3) 0.44440(17) 0.6299(2) 0.0216(6) Uani 1 1 d . .
C6 C 0.6986(3) 0.66254(17) 0.4855(2) 0.0226(6) Uani 1 1 d . .
C7 C 0.7032(3) 0.37600(18) 0.6841(2) 0.0275(7) Uani 1 1 d . .
H5 H 0.646725 0.334446 0.662944 0.033 Uiso 1 1 calc R U
C8 C 0.5253(3) 0.67426(18) 0.2110(2) 0.0275(7) Uani 1 1 d . .
H9 H 0.532076 0.725002 0.187767 0.033 Uiso 1 1 calc R U
C9 C 0.6766(3) 0.77442(17) 0.3747(2) 0.0245(7) Uani 1 1 d . .
C10 C 0.4260(3) 0.47115(19) 0.1948(2) 0.0278(7) Uani 1 1 d . .
C11 C 0.4379(3) 0.41169(18) 0.2638(2) 0.0257(7) Uani 1 1 d . .
C12 C 0.7756(3) 0.70231(19) 0.5679(2) 0.0287(7) Uani 1 1 d . .
H10 H 0.798519 0.755541 0.570609 0.034 Uiso 1 1 calc R U
C13 C 0.4630(3) 0.61315(18) 0.1565(2) 0.0287(7) Uani 1 1 d . .
H11 H 0.418459 0.613654 0.088495 0.034 Uiso 1 1 calc R U
C14 C 0.6467(3) 0.91158(18) 0.3905(2) 0.0303(7) Uani 1 1 d . .
H13 H 0.606837 0.952732 0.410195 0.036 Uiso 1 1 calc R U
C15 C 0.7693(3) 0.50533(18) 0.6595(2) 0.0263(7) Uani 1 1 d . .
C16 C 0.8119(3) 0.65041(19) 0.6438(2) 0.0300(7) Uani 1 1 d . .
H12 H 0.864848 0.660738 0.708403 0.036 Uiso 1 1 calc R U
C17 C 0.6149(3) 0.83468(18) 0.4018(2) 0.0276(7) Uani 1 1 d . .
C18 C 0.5157(3) 0.8190(2) 0.4414(3) 0.0346(8) Uani 1 1 d . .
H14 H 0.457883 0.781672 0.399207 0.052 Uiso 1 1 calc R U
H15 H 0.473649 0.867789 0.443581 0.052 Uiso 1 1 calc R U
H16 H 0.551076 0.797421 0.507178 0.052 Uiso 1 1 calc R U
C19 C 0.8039(3) 0.3675(2) 0.7682(3) 0.0352(8) Uani 1 1 d . .
H6 H 0.814695 0.321089 0.805463 0.042 Uiso 1 1 calc R U
C20 C 0.3876(3) 0.33830(19) 0.2311(3) 0.0340(8) Uani 1 1 d . .
H1 H 0.395792 0.298091 0.277361 0.041 Uiso 1 1 calc R U
C21 C 0.7676(3) 0.79155(19) 0.3378(2) 0.0304(7) Uani 1 1 d . .
C22 C 0.7337(4) 0.9298(2) 0.3516(2) 0.0367(8) Uani 1 1 d . .
C23 C 0.8715(3) 0.4942(2) 0.7440(3) 0.0354(8) Uani 1 1 d . .
H7 H 0.930605 0.534295 0.764669 0.042 Uiso 1 1 calc R U
C24 C 0.7945(4) 0.8689(2) 0.3266(3) 0.0380(9) Uani 1 1 d . .
H17 H 0.856022 0.880470 0.301244 0.046 Uiso 1 1 calc R U
C25 C 0.3273(4) 0.3229(2) 0.1352(3) 0.0430(9) Uani 1 1 d . .
H2 H 0.295388 0.272391 0.115280 0.052 Uiso 1 1 calc R U
C26 C 0.8383(4) 0.7283(2) 0.3115(3) 0.0423(9) Uani 1 1 d . .
H18 H 0.908676 0.751066 0.300940 0.063 Uiso 1 1 calc R U
H19 H 0.786516 0.702293 0.251839 0.063 Uiso 1 1 calc R U
H20 H 0.865868 0.690231 0.364492 0.063 Uiso 1 1 calc R U
C27 C 0.8885(3) 0.4265(2) 0.7978(3) 0.0408(9) Uani 1 1 d . .
H8 H 0.958198 0.420607 0.854989 0.049 Uiso 1 1 calc R U
C28 C 0.8241(4) 0.4799(3) 0.4134(3) 0.0434(9) Uani 1 1 d . .
H24 H 0.820274 0.534633 0.403616 0.052 Uiso 1 1 calc R U
C29 C 0.7407(4) 0.3667(2) 0.4451(3) 0.0442(9) Uani 1 1 d . .
H25 H 0.675268 0.340473 0.455110 0.053 Uiso 1 1 calc R U
C30 C 0.9318(4) 0.3624(3) 0.4278(3) 0.0597(13) Uani 1 1 d . .
H26 H 1.001415 0.335088 0.427136 0.072 Uiso 1 1 calc R U
C31 C 0.9214(4) 0.4402(3) 0.4102(3) 0.0574(12) Uani 1 1 d . .
H27 H 0.983116 0.466963 0.395521 0.069 Uiso 1 1 calc R U
C32 C 0.3616(4) 0.4535(2) 0.0968(3) 0.0536(12) Uani 1 1 d . .
H3 H 0.351372 0.493032 0.049319 0.064 Uiso 1 1 calc R U
C33 C 0.7628(5) 1.0140(2) 0.3375(3) 0.0534(12) Uani 1 1 d . .
H21 H 0.693861 1.047062 0.334187 0.080 Uiso 1 1 calc R U
H22 H 0.778807 1.018872 0.276828 0.080 Uiso 1 1 calc R U
H23 H 0.834613 1.030456 0.392248 0.080 Uiso 1 1 calc R U
C34 C 0.8408(4) 0.3235(3) 0.4466(3) 0.0550(12) Uani 1 1 d . .
H28 H 0.846154 0.269210 0.459976 0.066 Uiso 1 1 calc R U
C35 C 0.3126(5) 0.3808(2) 0.0668(3) 0.0630(14) Uani 1 1 d . .
H4 H 0.269332 0.370658 -0.000106 0.076 Uiso 1 1 calc R U

loop_
_atom_site_aniso_label
_atom_site_aniso_U_11
_atom_site_aniso_U_22
_atom_site_aniso_U_33
_atom_site_aniso_U_23
_atom_site_aniso_U_13
_atom_site_aniso_U_12
Ga1 0.02222(19) 0.01955(19) 0.02123(18) 0.00111(13) 0.00620(13) -0.00241(13)
O1 0.0205(11) 0.0191(11) 0.0220(10) 0.0017(8) 0.0051(8) 0.0004(8)
O2 0.0515(16) 0.0210(12) 0.0262(12) 0.0009(9) 0.0081(11) -0.0008(11)
N1 0.0217(13) 0.0187(13) 0.0228(13) 0.0000(10) 0.0060(10) -0.0024(10)
N2 0.0214(13) 0.0175(13) 0.0251(13) 0.0028(10) 0.0060(11) 0.0003(10)
C1 0.0263(17) 0.0229(16) 0.0225(15) 0.0019(12) 0.0059(13) -0.0016(13)
N3 0.0357(17) 0.0353(17) 0.0315(15) -0.0012(12) 0.0124(13) 0.0039(13)
C2 0.0242(16) 0.0187(15) 0.0242(15) 0.0016(11) 0.0076(12) -0.0010(12)
C3 0.0245(16) 0.0183(15) 0.0264(15) 0.0016(12) 0.0087(13) -0.0008(12)
C4 0.0214(16) 0.0259(16) 0.0227(15) 0.0034(12) 0.0039(12) -0.0002(13)
C5 0.0204(15) 0.0195(15) 0.0252(15) 0.0038(11) 0.0085(12) 0.0048(12)
C6 0.0230(16) 0.0151(14) 0.0256(15) 0.0022(11) 0.0037(13) -0.0029(11)
C7 0.0283(17) 0.0194(16) 0.0346(17) 0.0031(13) 0.0111(14) 0.0040(13)
C8 0.0326(18) 0.0195(16) 0.0289(16) 0.0047(12) 0.0091(14) -0.0005(13)
C9 0.0300(17) 0.0156(15) 0.0221(14) 0.0030(11) 0.0024(13) -0.0045(12)
C10 0.0308(18) 0.0190(15) 0.0300(17) 0.0007(13) 0.0065(14) -0.0012(13)
C11 0.0298(17) 0.0227(16) 0.0243(15) 0.0007(12) 0.0093(13) 0.0021(13)
C12 0.0317(18) 0.0198(16) 0.0286(16) 0.0009(12) 0.0036(14) -0.0062(13)
C13 0.0313(18) 0.0247(17) 0.0246(16) 0.0042(12) 0.0031(14) 0.0013(13)
C14 0.039(2) 0.0201(16) 0.0262(16) -0.0021(12) 0.0045(14) -0.0037(14)
C15 0.0215(15) 0.0277(17) 0.0268(15) 0.0075(12) 0.0051(12) 0.0022(13)
C16 0.0286(18) 0.0296(18) 0.0252(16) 0.0002(13) 0.0017(14) -0.0065(14)
C17 0.0326(18) 0.0225(16) 0.0217(15) -0.0005(12) 0.0023(13) -0.0038(13)
C18 0.036(2) 0.0274(18) 0.0404(19) -0.0043(14) 0.0134(16) -0.0008(15)
C19 0.037(2) 0.0269(18) 0.0395(19) 0.0165(15) 0.0109(16) 0.0127(15)
C20 0.046(2) 0.0245(17) 0.0350(18) 0.0012(14) 0.0184(16) -0.0011(15)
C21 0.0352(19) 0.0254(17) 0.0288(17) 0.0021(13) 0.0093(14) -0.0052(14)
C22 0.053(2) 0.0255(18) 0.0273(17) 0.0017(13) 0.0087(16) -0.0126(16)
C23 0.0272(18) 0.038(2) 0.0326(18) 0.0100(14) 0.0004(14) -0.0032(15)
C24 0.049(2) 0.033(2) 0.0356(19) -0.0020(15) 0.0190(17) -0.0168(17)
C25 0.060(3) 0.0274(19) 0.041(2) -0.0089(15) 0.0179(19) -0.0155(18)
C26 0.040(2) 0.039(2) 0.055(2) 0.0006(17) 0.0241(19) -0.0038(17)
C27 0.0289(19) 0.045(2) 0.037(2) 0.0150(16) -0.0021(15) 0.0036(16)
C28 0.036(2) 0.059(3) 0.038(2) -0.0138(18) 0.0171(17) -0.0072(19)
C29 0.056(3) 0.036(2) 0.044(2) 0.0041(17) 0.0216(19) 0.0130(18)
C30 0.040(2) 0.079(4) 0.056(3) -0.023(2) 0.013(2) 0.015(2)
C31 0.042(2) 0.066(3) 0.060(3) -0.026(2) 0.014(2) 0.001(2)
C32 0.082(3) 0.034(2) 0.0289(19) 0.0007(16) 0.000(2) -0.016(2)
C33 0.091(4) 0.029(2) 0.045(2) -0.0004(17) 0.029(2) -0.023(2)
C34 0.061(3) 0.061(3) 0.046(2) 0.005(2) 0.022(2) 0.022(2)
C35 0.099(4) 0.037(2) 0.032(2) -0.0031(17) -0.002(2) -0.024(2)

loop_
_atom_type_symbol
_atom_type_description
_atom_type_scat_dispersion_real
_atom_type_scat_dispersion_imag
_atom_type_scat_source
C C 0.0033 0.0016 'International Tables Vol C Tables 4.2.6.8 and 6.1.1.4'
H H 0.0000 0.0000 'International Tables Vol C Tables 4.2.6.8 and 6.1.1.4'
N N 0.0061 0.0033 'International Tables Vol C Tables 4.2.6.8 and 6.1.1.4'
O O 0.0106 0.0060 'International Tables Vol C Tables 4.2.6.8 and 6.1.1.4'
Ga Ga 0.2307 1.6083 'International Tables Vol C Tables 4.2.6.8 and 6.1.1.4'

loop_
_geom_angle_atom_site_label_1
_geom_angle_atom_site_label_2
_geom_angle_atom_site_label_3
_geom_angle
_geom_angle_site_symmetry_1
_geom_angle_site_symmetry_3
O2 Ga1 N2 170.98(10) . .
O2 Ga1 N1 92.77(10) . .
N2 Ga1 N1 91.00(10) . .
O2 Ga1 O1 88.32(9) . .
N2 Ga1 O1 89.14(9) . .
N1 Ga1 O1 171.62(9) . .
O2 Ga1 O1 91.89(10) . 3_666
N2 Ga1 O1 96.06(9) . 3_666
N1 Ga1 O1 93.54(9) . 3_666
O1 Ga1 O1 78.11(9) . 3_666
O2 Ga1 N3 83.76(11) . .
N2 Ga1 N3 87.61(11) . .
N1 Ga1 N3 97.84(11) . .
O1 Ga1 N3 90.54(9) . .
O1 Ga1 N3 167.99(9) 3_666 .
C5 O1 Ga1 122.88(18) . .
C5 O1 Ga1 118.75(17) . 3_666
Ga1 O1 Ga1 101.88(9) . 3_666
C11 O2 Ga1 129.9(2) . .
C1 N1 C2 107.6(2) . .
C1 N1 Ga1 125.3(2) . .
C2 N1 Ga1 126.22(19) . .
C4 N2 C6 106.8(2) . .
C4 N2 Ga1 125.9(2) . .
C6 N2 Ga1 127.1(2) . .
N1 C1 C13 109.4(3) . .
N1 C1 C10 123.6(3) . .
C13 C1 C10 127.0(3) . .
C29 N3 C28 118.3(3) . .
C29 N3 Ga1 120.2(3) . .
C28 N3 Ga1 121.5(3) . .
C3 C2 N1 124.6(3) . .
C3 C2 C8 127.5(3) . .
N1 C2 C8 107.9(3) . .
C2 C3 C6 125.2(3) . .
C2 C3 C9 118.7(3) . .
C6 C3 C9 116.1(3) . .
N2 C4 C16 109.7(3) . .
N2 C4 C15 123.0(3) . .
C16 C4 C15 127.2(3) . .
O1 C5 C7 119.1(3) . .
O1 C5 C15 121.4(3) . .
C7 C5 C15 119.5(3) . .
N2 C6 C12 108.8(3) . .
N2 C6 C3 123.8(3) . .
C12 C6 C3 127.3(3) . .
C19 C7 C5 121.1(3) . .
C19 C7 H5 119.4 . .
C5 C7 H5 119.4 . .
C13 C8 C2 107.7(3) . .
C13 C8 H9 126.1 . .
C2 C8 H9 126.1 . .
C21 C9 C17 120.3(3) . .
C21 C9 C3 119.9(3) . .
C17 C9 C3 119.7(3) . .
C32 C10 C11 117.6(3) . .
C32 C10 C1 119.1(3) . .
C11 C10 C1 123.4(3) . .
O2 C11 C20 116.7(3) . .
O2 C11 C10 124.4(3) . .
C20 C11 C10 118.8(3) . .
C16 C12 C6 107.7(3) . .
C16 C12 H10 126.1 . .
C6 C12 H10 126.1 . .
C8 C13 C1 107.4(3) . .
C8 C13 H11 126.3 . .
C1 C13 H11 126.3 . .
C22 C14 C17 122.3(3) . .
C22 C14 H13 118.9 . .
C17 C14 H13 118.9 . .
C23 C15 C5 117.9(3) . .
C23 C15 C4 119.2(3) . .
C5 C15 C4 122.9(3) . .
C12 C16 C4 106.8(3) . .
C12 C16 H12 126.6 . .
C4 C16 H12 126.6 . .
C14 C17 C9 118.3(3) . .
C14 C17 C18 119.5(3) . .
C9 C17 C18 122.2(3) . .
C17 C18 H14 109.5 . .
C17 C18 H15 109.5 . .
H14 C18 H15 109.5 . .
C17 C18 H16 109.5 . .
H14 C18 H16 109.5 . .
H15 C18 H16 109.5 . .
C27 C19 C7 119.9(3) . .
C27 C19 H6 120.1 . .
C7 C19 H6 120.1 . .
C25 C20 C11 122.0(3) . .
C25 C20 H1 119.0 . .
C11 C20 H1 119.0 . .
C24 C21 C9 119.1(3) . .
C24 C21 C26 119.3(3) . .
C9 C21 C26 121.6(3) . .
C14 C22 C24 118.1(3) . .
C14 C22 C33 120.8(4) . .
C24 C22 C33 121.1(4) . .
C27 C23 C15 121.8(3) . .
C27 C23 H7 119.1 . .
C15 C23 H7 119.1 . .
C21 C24 C22 121.7(3) . .
C21 C24 H17 119.1 . .
C22 C24 H17 119.1 . .
C20 C25 C35 120.0(3) . .
C20 C25 H2 120.0 . .
C35 C25 H2 120.0 . .
C21 C26 H18 109.5 . .
C21 C26 H19 109.5 . .
H18 C26 H19 109.5 . .
C21 C26 H20 109.5 . .
H18 C26 H20 109.5 . .
H19 C26 H20 109.5 . .
C23 C27 C19 119.8(3) . .
C23 C27 H8 120.1 . .
C19 C27 H8 120.1 . .
N3 C28 C31 121.5(4) . .
N3 C28 H24 119.2 . .
C31 C28 H24 119.2 . .
N3 C29 C34 122.6(4) . .
N3 C29 H25 118.7 . .
C34 C29 H25 118.7 . .
C31 C30 C34 119.5(4) . .
C31 C30 H26 120.2 . .
C34 C30 H26 120.2 . .
C28 C31 C30 120.6(5) . .
C28 C31 H27 119.7 . .
C30 C31 H27 119.7 . .
C35 C32 C10 122.3(4) . .
C35 C32 H3 118.8 . .
C10 C32 H3 118.8 . .
C22 C33 H21 109.5 . .
C22 C33 H22 109.5 . .
H21 C33 H22 109.5 . .
C22 C33 H23 109.5 . .
H21 C33 H23 109.5 . .
H22 C33 H23 109.5 . .
C30 C34 C29 117.4(4) . .
C30 C34 H28 121.3 . .
C29 C34 H28 121.3 . .
C25 C35 C32 119.3(4) . .
C25 C35 H4 120.4 . .
C32 C35 H4 120.4 . .

loop_
_geom_bond_atom_site_label_1
_geom_bond_atom_site_label_2
_geom_bond_distance
_geom_bond_site_symmetry_2
Ga1 O2 1.879(2) .
Ga1 N2 1.973(2) .
Ga1 N1 1.977(2) .
Ga1 O1 1.988(2) .
Ga1 O1 2.061(2) 3_666
Ga1 N3 2.167(3) .
O1 C5 1.361(3) .
O2 C11 1.317(4) .
N1 C1 1.357(4) .
N1 C2 1.403(4) .
N2 C4 1.364(4) .
N2 C6 1.389(4) .
C1 C13 1.426(4) .
C1 C10 1.451(4) .
N3 C29 1.340(5) .
N3 C28 1.341(5) .
C2 C3 1.388(4) .
C2 C8 1.424(4) .
C3 C6 1.414(4) .
C3 C9 1.499(4) .
C4 C16 1.415(4) .
C4 C15 1.452(4) .
C5 C7 1.391(4) .
C5 C15 1.415(4) .
C6 C12 1.407(4) .
C7 C19 1.384(5) .
C7 H5 0.9500 .
C8 C13 1.366(4) .
C8 H9 0.9500 .
C9 C21 1.399(5) .
C9 C17 1.403(4) .
C10 C32 1.403(5) .
C10 C11 1.412(4) .
C11 C20 1.403(4) .
C12 C16 1.372(4) .
C12 H10 0.9500 .
C13 H11 0.9500 .
C14 C22 1.380(5) .
C14 C17 1.399(4) .
C14 H13 0.9500 .
C15 C23 1.402(5) .
C16 H12 0.9500 .
C17 C18 1.509(5) .
C18 H14 0.9800 .
C18 H15 0.9800 .
C18 H16 0.9800 .
C19 C27 1.381(5) .
C19 H6 0.9500 .
C20 C25 1.361(5) .
C20 H1 0.9500 .
C21 C24 1.388(4) .
C21 C26 1.503(5) .
C22 C24 1.390(5) .
C22 C33 1.518(5) .
C23 C27 1.380(5) .
C23 H7 0.9500 .
C24 H17 0.9500 .
C25 C35 1.380(5) .
C25 H2 0.9500 .
C26 H18 0.9800 .
C26 H19 0.9800 .
C26 H20 0.9800 .
C27 H8 0.9500 .
C28 C31 1.352(6) .
C28 H24 0.9500 .
C29 C34 1.389(6) .
C29 H25 0.9500 .
C30 C31 1.357(7) .
C30 C34 1.376(7) .
C30 H26 0.9500 .
C31 H27 0.9500 .
C32 C35 1.381(5) .
C32 H3 0.9500 .
C33 H21 0.9800 .
C33 H22 0.9800 .
C33 H23 0.9800 .
C34 H28 0.9500 .
C35 H4 0.9500 .

loop_
_geom_torsion_atom_site_label_1
_geom_torsion_atom_site_label_2
_geom_torsion_atom_site_label_3
_geom_torsion_atom_site_label_4
_geom_torsion
_geom_torsion_site_symmetry_1
N1 Ga1 O2 C11 1.2(3) .
O1 Ga1 O2 C11 172.8(3) .
O1 Ga1 O2 C11 94.8(3) 3_666
N3 Ga1 O2 C11 -96.4(3) .
C2 N1 C1 C13 0.8(4) .
Ga1 N1 C1 C13 170.2(2) .
C2 N1 C1 C10 -179.1(3) .
Ga1 N1 C1 C10 -9.7(4) .
C1 N1 C2 C3 178.8(3) .
Ga1 N1 C2 C3 9.5(4) .
C1 N1 C2 C8 -0.9(3) .
Ga1 N1 C2 C8 -170.1(2) .
N1 C2 C3 C6 0.3(5) .
C8 C2 C3 C6 179.9(3) .
N1 C2 C3 C9 178.4(3) .
C8 C2 C3 C9 -2.0(5) .
C6 N2 C4 C16 1.5(4) .
Ga1 N2 C4 C16 -173.3(2) .
C6 N2 C4 C15 -176.7(3) .
Ga1 N2 C4 C15 8.5(4) .
Ga1 O1 C5 C7 -143.9(2) .
Ga1 O1 C5 C7 86.7(3) 3_666
Ga1 O1 C5 C15 37.6(4) .
Ga1 O1 C5 C15 -91.8(3) 3_666
C4 N2 C6 C12 -1.8(3) .
Ga1 N2 C6 C12 172.9(2) .
C4 N2 C6 C3 174.3(3) .
Ga1 N2 C6 C3 -11.0(4) .
C2 C3 C6 N2 0.4(5) .
C9 C3 C6 N2 -177.7(3) .
C2 C3 C6 C12 175.8(3) .
C9 C3 C6 C12 -2.4(5) .
O1 C5 C7 C19 -176.5(3) .
C15 C5 C7 C19 2.1(5) .
C3 C2 C8 C13 -179.0(3) .
N1 C2 C8 C13 0.6(4) .
C2 C3 C9 C21 -78.3(4) .
C6 C3 C9 C21 100.0(4) .
C2 C3 C9 C17 104.2(3) .
C6 C3 C9 C17 -77.5(4) .
N1 C1 C10 C32 -175.5(4) .
C13 C1 C10 C32 4.6(6) .
N1 C1 C10 C11 4.1(5) .
C13 C1 C10 C11 -175.7(3) .
Ga1 O2 C11 C20 176.3(2) .
Ga1 O2 C11 C10 -6.2(5) .
C32 C10 C11 O2 -176.1(4) .
C1 C10 C11 O2 4.2(5) .
C32 C10 C11 C20 1.3(5) .
C1 C10 C11 C20 -178.4(3) .
N2 C6 C12 C16 1.5(4) .
C3 C6 C12 C16 -174.4(3) .
C2 C8 C13 C1 -0.1(4) .
N1 C1 C13 C8 -0.4(4) .
C10 C1 C13 C8 179.5(3) .
O1 C5 C15 C23 177.7(3) .
C7 C5 C15 C23 -0.8(5) .
O1 C5 C15 C4 -1.2(5) .
C7 C5 C15 C4 -179.8(3) .
N2 C4 C15 C23 157.8(3) .
C16 C4 C15 C23 -20.1(5) .
N2 C4 C15 C5 -23.3(5) .
C16 C4 C15 C5 158.9(3) .
C6 C12 C16 C4 -0.6(4) .
N2 C4 C16 C12 -0.5(4) .
C15 C4 C16 C12 177.6(3) .
C22 C14 C17 C9 1.6(5) .
C22 C14 C17 C18 -177.8(3) .
C21 C9 C17 C14 0.2(4) .
C3 C9 C17 C14 177.7(3) .
C21 C9 C17 C18 179.6(3) .
C3 C9 C17 C18 -2.9(4) .
C5 C7 C19 C27 -2.1(5) .
O2 C11 C20 C25 177.3(3) .
C10 C11 C20 C25 -0.3(5) .
C17 C9 C21 C24 -1.2(5) .
C3 C9 C21 C24 -178.7(3) .
C17 C9 C21 C26 177.8(3) .
C3 C9 C21 C26 0.3(5) .
C17 C14 C22 C24 -2.5(5) .
C17 C14 C22 C33 178.0(3) .
C5 C15 C23 C27 -0.5(5) .
C4 C15 C23 C27 178.5(3) .
C9 C21 C24 C22 0.3(5) .
C26 C21 C24 C22 -178.7(3) .
C14 C22 C24 C21 1.5(5) .
C33 C22 C24 C21 -179.0(3) .
C11 C20 C25 C35 -1.0(6) .
C15 C23 C27 C19 0.5(6) .
C7 C19 C27 C23 0.8(6) .
C29 N3 C28 C31 0.8(5) .
Ga1 N3 C28 C31 -177.8(3) .
C28 N3 C29 C34 1.8(5) .
Ga1 N3 C29 C34 -179.5(3) .
N3 C28 C31 C30 -2.6(6) .
C34 C30 C31 C28 1.7(7) .
C11 C10 C32 C35 -1.1(7) .
C1 C10 C32 C35 178.6(4) .
C31 C30 C34 C29 0.9(6) .
N3 C29 C34 C30 -2.7(6) .
C20 C25 C35 C32 1.2(7) .
C10 C32 C35 C25 -0.2(8) .
